data_1526632
loop_
_publ_author_name
'Singh Mudher, K.D.'
'Krishnan, K.'

_publ_section_title
;
 Crystal structure of K4 Pu (S O4)4 * 2(H2 O)
;
_journal_name_full 'Journal of Alloys Compd.'
_journal_page_first 65
_journal_page_last 68
_journal_volume 313
_journal_year 2000
_chemical_formula_sum 'H4 K4 O18 Pu S4'
_chemical_name_systematic 'K4 Pu (S O4)4 (H2 O)2'
_space_group_IT_number 14
_symmetry_space_group_name_Hall '-P 2ybc'
_symmetry_space_group_name_H-M 'P 1 21/c 1'
_cell_angle_alpha 90
_cell_angle_beta 111.82
_cell_angle_gamma 90
_cell_formula_units_Z 4
_cell_length_a 12.4175
_cell_length_b 11.1583
_cell_length_c 13.553
_cell_volume 1743.341
_citation_journal_id_ASTM JALCEU
_cod_data_source_file SinghMudher_JALCEU_2000_128.cif
_cod_data_source_block H4K4O18Pu1S4
_cod_original_formula_sum 'H4 K4 O18 Pu1 S4'
_cod_database_code 1526632

loop_
_symmetry_equiv_pos_as_xyz
x,y,z
-x,y+1/2,-z+1/2
-x,-y,-z
x,-y-1/2,z-1/2

loop_
_atom_site_label
_atom_site_type_symbol
_atom_site_fract_x
_atom_site_fract_y
_atom_site_fract_z
_atom_site_occupancy
_atom_site_U_iso_or_equiv
O12 O-2 0.122 0.525 0.374 1 0.0
O4 O-2 0.457 0.322 0.091 1 0.0
O11 O-2 0.308 0.429 0.422 1 0.0
O8 O-2 0.131 0.15 0.353 1 0.0
K4 K+1 0.4733 0.0678 0.1271 1 0.0
O17 O-2 0.243 0.145 0.148 1 0.0
O6 O-2 0.096 0.526 -0.061 1 0.0
O3 O-2 0.543 0.513 0.161 1 0.0
O9 O-2 0.174 0.414 0.243 1 0.0
S1 S+6 0.431 0.4401 0.1164 1 0.0
K3 K+1 0.2947 0.8496 0.3561 1 0.0
O15 O-2 0.289 -0.099 0.136 1 0.0
S2 S+6 0.0777 0.0997 0.4249 1 0.0
K1 K+1 0.3548 0.2069 0.3477 1 0.0
O2 O-2 0.343 0.496 0.028 1 0.0
O1 O-2 0.384 0.432 0.202 1 0.0
O14 O-2 0.36 0.699 0.188 1 0.0
O13 O-2 0.216 0.73 0.023 1 0.0
O16 O-2 0.411 0.809 0.052 1 0.0
S3 S+6 0.2148 0.4909 0.3356 1 0.0
K2 K+1 0.0085 0.2377 0.1428 1 0.0
Pu1 Pu+4 0.2173 0.5481 0.1184 1 0.0
O7 O-2 0.042 0.626 0.109 1 0.0
S4 S+6 0.3235 0.7883 0.0971 1 0.0
O5 O-2 0.145 0.358 0.032 1 0.0
O18 O-2 0.079 0.865 0.221 1 0.0
O10 O-2 0.264 0.599 0.304 1 0.0
